data_7219179
loop_
_publ_author_name
'Fang, Wen-zhong'
'Wang, Ya-Ping'
'Wang, Yi-Fan'
'Zhang, Shou-chun'
'Yi, Xiao-Yi'

_publ_section_title
;
 Anion-directed Assembly of Helical Copper(II) Complexes Based on a
 Bispyridylpyrrole Ligand: Synthesis, Structural and Magnetic Properties
;
_journal_name_full 'RSC Adv.'
_journal_paper_doi 10.1039/C4RA15191G
_journal_year 2014
_chemical_formula_sum 'C32 H28 Cu2 N12 O'
_chemical_formula_weight 723.74
_chemical_name_systematic
; 
 ? 
;
_space_group_IT_number 60
_symmetry_cell_setting orthorhombic
_symmetry_space_group_name_Hall '-P 2n 2ab'
_symmetry_space_group_name_H-M 'P b c n'
_atom_sites_solution_hydrogens geom
_atom_sites_solution_primary direct
_atom_sites_solution_secondary difmap
_audit_creation_method SHELXL-97
_audit_update_record
;
2014-07-22 deposited with the CCDC.
2014-12-23 downloaded from the CCDC.
;
_cell_angle_alpha 90.00
_cell_angle_beta 90.00
_cell_angle_gamma 90.00
_cell_formula_units_Z 4
_cell_length_a 8.22470(10)
_cell_length_b 33.0397(5)
_cell_length_c 11.3562(2)
_cell_measurement_reflns_used 5829
_cell_measurement_temperature 293(2)
_cell_measurement_theta_max 27.65
_cell_measurement_theta_min 2.47
_cell_volume 3085.95(8)
_computing_cell_refinement 'Bruker SAINT'
_computing_data_collection 'Bruker APEX2'
_computing_data_reduction 'Bruker SAINT'
_computing_molecular_graphics 'Bruker SHELXTL'
_computing_publication_material 'Bruker SHELXTL'
_computing_structure_refinement 'SHELXL-97 (Sheldrick, 2008)'
_computing_structure_solution 'SHELXS-97 (Sheldrick, 2008)'
_diffrn_ambient_temperature 293(2)
_diffrn_measured_fraction_theta_full 0.991
_diffrn_measured_fraction_theta_max 0.991
_diffrn_measurement_device_type 'Bruker APEX-II CCD'
_diffrn_measurement_method '\f and \w scans'
_diffrn_radiation_monochromator graphite
_diffrn_radiation_source 'fine-focus sealed tube'
_diffrn_radiation_type MoK\a
_diffrn_radiation_wavelength 0.71073
_diffrn_reflns_av_R_equivalents 0.0246
_diffrn_reflns_av_sigmaI/netI 0.0256
_diffrn_reflns_limit_h_max 7
_diffrn_reflns_limit_h_min -10
_diffrn_reflns_limit_k_max 43
_diffrn_reflns_limit_k_min -43
_diffrn_reflns_limit_l_max 14
_diffrn_reflns_limit_l_min -14
_diffrn_reflns_number 16889
_diffrn_reflns_theta_full 27.66
_diffrn_reflns_theta_max 27.66
_diffrn_reflns_theta_min 1.23
_exptl_absorpt_coefficient_mu 1.428
_exptl_absorpt_correction_T_max 0.9492
_exptl_absorpt_correction_T_min 0.8084
_exptl_absorpt_correction_type multi-scan
_exptl_absorpt_process_details SADABS
_exptl_crystal_colour green
_exptl_crystal_density_diffrn 1.558
_exptl_crystal_density_method 'not measured'
_exptl_crystal_description needle
_exptl_crystal_F_000 1480
_exptl_crystal_size_max 0.3
_exptl_crystal_size_mid 0.1
_exptl_crystal_size_min 0.07
_refine_diff_density_max 0.775
_refine_diff_density_min -0.640
_refine_diff_density_rms 0.077
_refine_ls_extinction_method none
_refine_ls_goodness_of_fit_ref 1.081
_refine_ls_hydrogen_treatment mixed
_refine_ls_matrix_type full
_refine_ls_number_parameters 213
_refine_ls_number_reflns 3583
_refine_ls_number_restraints 0
_refine_ls_restrained_S_all 1.081
_refine_ls_R_factor_all 0.0522
_refine_ls_R_factor_gt 0.0358
_refine_ls_shift/su_max 0.002
_refine_ls_shift/su_mean 0.000
_refine_ls_structure_factor_coef Fsqd
_refine_ls_weighting_details 'calc w=1/[\s^2^(Fo^2^)+(0.0402P)^2^+4.4935P] where P=(Fo^2^+2Fc^2^)/3'
_refine_ls_weighting_scheme calc
_refine_ls_wR_factor_gt 0.0827
_refine_ls_wR_factor_ref 0.0976
_reflns_number_gt 2824
_reflns_number_total 3583
_reflns_threshold_expression >2sigma(I)
_cod_data_source_file c4ra15191g1.cif
_cod_data_source_block yxy15
_cod_depositor_comments
;
The following automatic conversions were performed:

'_symmetry_cell_setting' value 'Orthorhombic' changed to
'orthorhombic' according to
/usr/data/users/saulius/crontab/automatic-downloads/rss-feeds/RSC/lib/dictionaries/cif_core.dic
dictionary named 'cif_core.dic' version 2.4.2 from 2011-04-26.

Automatic conversion script
Id: cif_fix_values 2935 2014-11-11 08:27:57Z andrius 
;
_cod_original_sg_symbol_H-M 'Pbcn '
_cod_database_code 7219179

loop_
_symmetry_equiv_pos_as_xyz
'x, y, z'
'-x+1/2, -y+1/2, z+1/2'
'x+1/2, -y+1/2, -z'
'-x, y, -z+1/2'
'-x, -y, -z'
'x-1/2, y-1/2, -z-1/2'
'-x-1/2, y-1/2, z'
'x, -y, z-1/2'

loop_
_atom_site_label
_atom_site_type_symbol
_atom_site_fract_x
_atom_site_fract_y
_atom_site_fract_z
_atom_site_U_iso_or_equiv
_atom_site_adp_type
_atom_site_occupancy
_atom_site_symmetry_multiplicity
_atom_site_calc_flag
_atom_site_refinement_flags
Cu1 Cu 0.18613(4) 0.369784(8) 0.75297(2) 0.01432(10) Uani 1 1 d .
N1 N 0.0435(3) 0.36796(6) 0.89573(17) 0.0150(4) Uani 1 1 d .
N2 N 0.2099(3) 0.42808(6) 0.80887(18) 0.0203(5) Uani 1 1 d .
N3 N -0.1695(3) 0.31067(6) 0.80214(17) 0.0150(4) Uani 1 1 d .
N4 N 0.3401(3) 0.38160(6) 0.62378(18) 0.0201(5) Uani 1 1 d .
N5 N 0.4621(3) 0.36283(6) 0.61484(17) 0.0168(5) Uani 1 1 d .
N6 N 0.5847(3) 0.34585(7) 0.6021(2) 0.0270(5) Uani 1 1 d .
C1 C 0.2752(4) 0.45938(8) 0.7502(2) 0.0299(6) Uani 1 1 d .
H1A H 0.3088 0.4555 0.6729 0.036 Uiso 1 1 calc R
C2 C 0.2942(4) 0.49684(9) 0.8004(3) 0.0393(8) Uani 1 1 d .
H2A H 0.3373 0.5182 0.7571 0.047 Uiso 1 1 calc R
C3 C 0.2481(5) 0.50234(9) 0.9169(3) 0.0450(9) Uani 1 1 d .
H3A H 0.2614 0.5274 0.9529 0.054 Uiso 1 1 calc R
C4 C 0.1826(4) 0.47041(8) 0.9785(3) 0.0358(8) Uani 1 1 d .
H4A H 0.1522 0.4735 1.0569 0.043 Uiso 1 1 calc R
C5 C 0.1627(3) 0.43335(8) 0.9213(2) 0.0214(5) Uani 1 1 d .
C6 C 0.0862(3) 0.39811(7) 0.9723(2) 0.0192(5) Uani 1 1 d .
C7 C 0.0513(4) 0.38713(8) 1.0876(2) 0.0257(6) Uani 1 1 d .
H7A H 0.0691 0.4025 1.1549 0.031 Uiso 1 1 calc R
C8 C -0.0158(3) 0.34844(8) 1.0821(2) 0.0244(6) Uani 1 1 d .
H8A H -0.0511 0.3329 1.1454 0.029 Uiso 1 1 calc R
C9 C -0.0198(3) 0.33754(7) 0.9634(2) 0.0168(5) Uani 1 1 d .
C10 C -0.1007(3) 0.30347(7) 0.90814(19) 0.0155(5) Uani 1 1 d .
C11 C -0.1080(3) 0.26519(7) 0.9602(2) 0.0198(5) Uani 1 1 d .
H11A H -0.0598 0.2608 1.0332 0.024 Uiso 1 1 calc R
C12 C -0.1868(3) 0.23399(7) 0.9032(2) 0.0234(6) Uani 1 1 d .
H12A H -0.1953 0.2086 0.9378 0.028 Uiso 1 1 calc R
C13 C -0.2532(4) 0.24144(7) 0.7932(2) 0.0234(6) Uani 1 1 d .
H13A H -0.3043 0.2208 0.7517 0.028 Uiso 1 1 calc R
C14 C -0.2425(4) 0.27985(7) 0.7458(2) 0.0202(5) Uani 1 1 d .
H14A H -0.2877 0.2846 0.6720 0.024 Uiso 1 1 calc R
O1S O 0.5000 0.57754(8) 0.7500 0.0467(10) Uani 1 2 d S
C1S C 0.5573(5) 0.60197(8) 0.6567(3) 0.0412(9) Uani 1 1 d .
H1 H 0.4884 0.5990 0.5879 0.049 Uiso 1 1 calc R
H2 H 0.6675 0.5945 0.6356 0.049 Uiso 1 1 calc R
C2S C 0.5517(7) 0.64456(10) 0.7017(4) 0.0809(18) Uani 1 1 d .
H3 H 0.6596 0.6534 0.7247 0.097 Uiso 1 1 calc R
H4 H 0.5111 0.6627 0.6412 0.097 Uiso 1 1 calc R

loop_
_atom_site_aniso_label
_atom_site_aniso_U_11
_atom_site_aniso_U_22
_atom_site_aniso_U_33
_atom_site_aniso_U_23
_atom_site_aniso_U_13
_atom_site_aniso_U_12
Cu1 0.01226(17) 0.01689(15) 0.01381(14) 0.00074(11) 0.00295(13) -0.00086(12)
N1 0.0120(10) 0.0189(9) 0.0141(9) -0.0013(7) 0.0020(8) -0.0020(8)
N2 0.0205(12) 0.0193(9) 0.0210(10) 0.0004(8) 0.0023(10) -0.0024(9)
N3 0.0131(11) 0.0181(9) 0.0139(9) -0.0007(7) 0.0017(9) -0.0017(9)
N4 0.0161(12) 0.0244(10) 0.0198(10) 0.0069(8) 0.0056(9) 0.0036(9)
N5 0.0174(12) 0.0194(9) 0.0136(9) 0.0017(7) 0.0010(9) -0.0017(9)
N6 0.0203(13) 0.0340(12) 0.0268(11) 0.0021(9) 0.0027(11) 0.0096(11)
C1 0.0349(17) 0.0257(12) 0.0293(13) 0.0027(11) 0.0078(14) -0.0066(12)
C2 0.050(2) 0.0245(13) 0.0436(17) 0.0024(12) 0.0084(17) -0.0136(15)
C3 0.064(2) 0.0249(13) 0.0460(18) -0.0111(13) 0.0071(19) -0.0160(17)
C4 0.048(2) 0.0280(13) 0.0317(15) -0.0105(12) 0.0093(15) -0.0100(15)
C5 0.0197(14) 0.0237(12) 0.0209(12) -0.0039(10) 0.0019(11) -0.0047(11)
C6 0.0179(14) 0.0217(11) 0.0180(11) -0.0041(9) 0.0022(11) -0.0034(11)
C7 0.0279(16) 0.0337(13) 0.0155(11) -0.0065(10) 0.0010(11) -0.0081(13)
C8 0.0252(16) 0.0328(13) 0.0153(11) 0.0018(10) 0.0012(11) -0.0082(12)
C9 0.0135(13) 0.0226(11) 0.0142(10) 0.0019(9) 0.0006(10) -0.0022(10)
C10 0.0116(12) 0.0216(11) 0.0132(10) 0.0007(9) 0.0014(10) -0.0019(10)
C11 0.0171(13) 0.0253(12) 0.0170(11) 0.0050(9) 0.0005(11) -0.0022(11)
C12 0.0247(16) 0.0188(11) 0.0267(12) 0.0049(9) 0.0024(12) -0.0022(11)
C13 0.0257(15) 0.0187(11) 0.0259(12) -0.0030(10) -0.0024(12) -0.0043(11)
C14 0.0213(13) 0.0217(11) 0.0175(11) -0.0023(9) -0.0028(11) -0.0008(11)
O1S 0.093(3) 0.0167(12) 0.0304(15) 0.000 0.0287(18) 0.000
C1S 0.068(3) 0.0269(13) 0.0290(15) 0.0037(11) 0.0180(17) 0.0004(16)
C2S 0.146(5) 0.0207(14) 0.076(3) 0.0096(17) 0.057(3) 0.011(2)

loop_
_atom_type_symbol
_atom_type_description
_atom_type_scat_dispersion_real
_atom_type_scat_dispersion_imag
_atom_type_scat_source
C C 0.0033 0.0016 'International Tables Vol C Tables 4.2.6.8 and 6.1.1.4'
H H 0.0000 0.0000 'International Tables Vol C Tables 4.2.6.8 and 6.1.1.4'
Cu Cu 0.3201 1.2651 'International Tables Vol C Tables 4.2.6.8 and 6.1.1.4'
N N 0.0061 0.0033 'International Tables Vol C Tables 4.2.6.8 and 6.1.1.4'
O O 0.0106 0.0060 'International Tables Vol C Tables 4.2.6.8 and 6.1.1.4'

loop_
_geom_angle_atom_site_label_1
_geom_angle_atom_site_label_2
_geom_angle_atom_site_label_3
_geom_angle
_geom_angle_site_symmetry_1
_geom_angle_site_symmetry_3
N4 Cu1 N1 169.18(8) . .
N4 Cu1 N2 89.03(9) . .
N1 Cu1 N2 80.35(8) . .
N4 Cu1 N3 90.24(8) . 4_556
N1 Cu1 N3 100.31(8) . 4_556
N2 Cu1 N3 178.24(9) . 4_556
C9 N1 C6 106.0(2) . .
C9 N1 Cu1 134.42(16) . .
C6 N1 Cu1 110.02(16) . .
C1 N2 C5 119.1(2) . .
C1 N2 Cu1 127.76(18) . .
C5 N2 Cu1 112.96(16) . .
C14 N3 C10 118.6(2) . .
C14 N3 Cu1 123.04(17) . 4_556
C10 N3 Cu1 117.79(15) . 4_556
N5 N4 Cu1 120.21(17) . .
N6 N5 N4 176.6(2) . .
N2 C1 C2 122.3(3) . .
N2 C1 H1A 118.8 . .
C2 C1 H1A 118.8 . .
C1 C2 C3 118.9(3) . .
C1 C2 H2A 120.6 . .
C3 C2 H2A 120.6 . .
C4 C3 C2 119.4(3) . .
C4 C3 H3A 120.3 . .
C2 C3 H3A 120.3 . .
C3 C4 C5 118.8(3) . .
C3 C4 H4A 120.6 . .
C5 C4 H4A 120.6 . .
N2 C5 C4 121.4(2) . .
N2 C5 C6 113.7(2) . .
C4 C5 C6 124.8(2) . .
N1 C6 C7 110.9(2) . .
N1 C6 C5 116.3(2) . .
C7 C6 C5 132.7(2) . .
C6 C7 C8 106.2(2) . .
C6 C7 H7A 126.9 . .
C8 C7 H7A 126.9 . .
C7 C8 C9 106.8(2) . .
C7 C8 H8A 126.6 . .
C9 C8 H8A 126.6 . .
N1 C9 C8 110.1(2) . .
N1 C9 C10 120.1(2) . .
C8 C9 C10 129.0(2) . .
N3 C10 C11 121.2(2) . .
N3 C10 C9 116.2(2) . .
C11 C10 C9 122.7(2) . .
C12 C11 C10 119.9(2) . .
C12 C11 H11A 120.1 . .
C10 C11 H11A 120.1 . .
C11 C12 C13 118.4(2) . .
C11 C12 H12A 120.8 . .
C13 C12 H12A 120.8 . .
C14 C13 C12 119.3(2) . .
C14 C13 H13A 120.3 . .
C12 C13 H13A 120.3 . .
N3 C14 C13 122.6(2) . .
N3 C14 H14A 118.7 . .
C13 C14 H14A 118.7 . .
C1S O1S C1S 110.3(3) . 4_656
O1S C1S C2S 105.7(3) . .
O1S C1S H1 110.6 . .
C2S C1S H1 110.6 . .
O1S C1S H2 110.6 . .
C2S C1S H2 110.6 . .
H1 C1S H2 108.7 . .
C2S C2S C1S 106.7(2) 4_656 .
C2S C2S H3 110.4 4_656 .
C1S C2S H3 110.4 . .
C2S C2S H4 110.4 4_656 .
C1S C2S H4 110.4 . .
H3 C2S H4 108.6 . .

loop_
_geom_bond_atom_site_label_1
_geom_bond_atom_site_label_2
_geom_bond_distance
_geom_bond_site_symmetry_2
Cu1 N4 1.977(2) .
Cu1 N1 2.002(2) .
Cu1 N2 2.037(2) .
Cu1 N3 2.0555(19) 4_556
N1 C9 1.368(3) .
N1 C6 1.368(3) .
N2 C1 1.342(3) .
N2 C5 1.346(3) .
N3 C14 1.344(3) .
N3 C10 1.351(3) .
N3 Cu1 2.0555(19) 4_556
N4 N5 1.184(3) .
N5 N6 1.163(3) .
C1 C2 1.372(4) .
C1 H1A 0.9300 .
C2 C3 1.388(5) .
C2 H2A 0.9300 .
C3 C4 1.376(4) .
C3 H3A 0.9300 .
C4 C5 1.396(3) .
C4 H4A 0.9300 .
C5 C6 1.445(3) .
C6 C7 1.388(3) .
C7 C8 1.394(4) .
C7 H7A 0.9300 .
C8 C9 1.396(3) .
C8 H8A 0.9300 .
C9 C10 1.450(3) .
C10 C11 1.398(3) .
C11 C12 1.379(4) .
C11 H11A 0.9300 .
C12 C13 1.385(4) .
C12 H12A 0.9300 .
C13 C14 1.381(3) .
C13 H13A 0.9300 .
C14 H14A 0.9300 .
O1S C1S 1.412(3) .
O1S C1S 1.412(3) 4_656
C1S C2S 1.498(4) .
C1S H1 0.9700 .
C1S H2 0.9700 .
C2S C2S 1.388(8) 4_656
C2S H3 0.9700 .
C2S H4 0.9700 .

loop_
_geom_torsion_atom_site_label_1
_geom_torsion_atom_site_label_2
_geom_torsion_atom_site_label_3
_geom_torsion_atom_site_label_4
_geom_torsion
_geom_torsion_site_symmetry_1
_geom_torsion_site_symmetry_4
N4 Cu1 N1 C9 -151.8(4) . .
N2 Cu1 N1 C9 -163.0(3) . .
N3 Cu1 N1 C9 15.3(3) 4_556 .
N4 Cu1 N1 C6 -11.6(5) . .
N2 Cu1 N1 C6 -22.84(17) . .
N3 Cu1 N1 C6 155.50(17) 4_556 .
N4 Cu1 N2 C1 14.2(3) . .
N1 Cu1 N2 C1 -167.9(3) . .
N3 Cu1 N2 C1 80(3) 4_556 .
N4 Cu1 N2 C5 -160.9(2) . .
N1 Cu1 N2 C5 17.00(19) . .
N3 Cu1 N2 C5 -95(3) 4_556 .
N1 Cu1 N4 N5 110.2(5) . .
N2 Cu1 N4 N5 121.3(2) . .
N3 Cu1 N4 N5 -57.1(2) 4_556 .
Cu1 N4 N5 N6 -166(4) . .
C5 N2 C1 C2 -0.7(5) . .
Cu1 N2 C1 C2 -175.6(3) . .
N2 C1 C2 C3 1.7(6) . .
C1 C2 C3 C4 -0.9(6) . .
C2 C3 C4 C5 -0.7(6) . .
C1 N2 C5 C4 -1.0(4) . .
Cu1 N2 C5 C4 174.5(2) . .
C1 N2 C5 C6 176.7(3) . .
Cu1 N2 C5 C6 -7.7(3) . .
C3 C4 C5 N2 1.8(5) . .
C3 C4 C5 C6 -175.8(3) . .
C9 N1 C6 C7 0.2(3) . .
Cu1 N1 C6 C7 -151.4(2) . .
C9 N1 C6 C5 177.7(2) . .
Cu1 N1 C6 C5 26.1(3) . .
N2 C5 C6 N1 -12.4(4) . .
C4 C5 C6 N1 165.3(3) . .
N2 C5 C6 C7 164.3(3) . .
C4 C5 C6 C7 -18.0(5) . .
N1 C6 C7 C8 0.1(3) . .
C5 C6 C7 C8 -176.8(3) . .
C6 C7 C8 C9 -0.3(3) . .
C6 N1 C9 C8 -0.4(3) . .
Cu1 N1 C9 C8 140.8(2) . .
C6 N1 C9 C10 170.3(2) . .
Cu1 N1 C9 C10 -48.5(4) . .
C7 C8 C9 N1 0.5(3) . .
C7 C8 C9 C10 -169.2(3) . .
C14 N3 C10 C11 -1.6(4) . .
Cu1 N3 C10 C11 169.65(19) 4_556 .
C14 N3 C10 C9 178.4(2) . .
Cu1 N3 C10 C9 -10.4(3) 4_556 .
N1 C9 C10 N3 -27.1(3) . .
C8 C9 C10 N3 141.7(3) . .
N1 C9 C10 C11 152.9(2) . .
C8 C9 C10 C11 -38.3(4) . .
N3 C10 C11 C12 -0.1(4) . .
C9 C10 C11 C12 180.0(2) . .
C10 C11 C12 C13 1.8(4) . .
C11 C12 C13 C14 -1.8(4) . .
C10 N3 C14 C13 1.6(4) . .
Cu1 N3 C14 C13 -169.2(2) 4_556 .
C12 C13 C14 N3 0.2(4) . .
C1S O1S C1S C2S 6.6(3) 4_656 .
O1S C1S C2S C2S -18.3(7) . 4_656
